data_7063159
loop_
_publ_author_name
'Podjed, Nina'
'Ko\<smrlj, Janez'
'Modec, Barbara'

_publ_section_title
;
 Piperidine and piperazine analogs in action: zinc(ii)-mediated formation
 of amidines
;
_journal_issue 19
_journal_name_full 'New Journal of Chemistry'
_journal_page_first 8844
_journal_page_last 8859
_journal_paper_doi 10.1039/D4NJ00235K
_journal_volume 48
_journal_year 2024
_chemical_formula_moiety 'C32 H29 N5 O4 Zn, C2 H3 N, 0.5[C10H14N2]'
_chemical_formula_sum 'C39 H39 N7 O4 Zn'
_chemical_formula_weight 735.14
_space_group_crystal_system triclinic
_space_group_IT_number 2
_space_group_name_Hall '-P 1'
_space_group_name_H-M_alt 'P -1'
_atom_sites_solution_hydrogens mixed
_atom_sites_solution_primary dual
_audit_creation_date 2024-04-09
_audit_creation_method
;
Olex2 1.5
(compiled 2023.08.24 svn.re1ec1418 for OlexSys, GUI svn.r6817)
;
_audit_update_record
;
2024-04-09 deposited with the CCDC.	2024-04-16 downloaded from the CCDC.
;
_cell_angle_alpha 72.152(2)
_cell_angle_beta 81.180(2)
_cell_angle_gamma 80.559(2)
_cell_formula_units_Z 2
_cell_length_a 7.6458(2)
_cell_length_b 15.0408(4)
_cell_length_c 16.2179(4)
_cell_measurement_reflns_used 12991
_cell_measurement_temperature 150.00(10)
_cell_measurement_theta_max 29.9660
_cell_measurement_theta_min 2.8540
_cell_volume 1740.66(8)
_computing_cell_refinement 'CrysAlisPro 1.171.40.68a (Rigaku OD, 2019)'
_computing_data_collection 'CrysAlisPro 1.171.40.68a (Rigaku OD, 2019)'
_computing_data_reduction 'CrysAlisPro 1.171.40.68a (Rigaku OD, 2019)'
_computing_molecular_graphics 'Olex2 1.5 (Dolomanov et al., 2009)'
_computing_publication_material 'Olex2 1.5 (Dolomanov et al., 2009)'
_computing_structure_refinement 'SHELXL 2018/3 (Sheldrick, 2015)'
_computing_structure_solution 'ShelXT (Sheldrick, 2015)'
_diffrn_ambient_environment N~2~
_diffrn_ambient_temperature 150.00(10)
_diffrn_detector 'CCD plate'
_diffrn_detector_area_resol_mean 10.4933
_diffrn_detector_type Atlas
_diffrn_measured_fraction_theta_full 0.999
_diffrn_measured_fraction_theta_max 0.909
_diffrn_measurement_details
;
List of Runs (angles in degrees, time in seconds):

  # Type    Start    End  Width  t~exp~   \w     \q     \k     \f   Frames
#--------------------------------------------------------------------------
  1  \w    -15.00  88.00   1.00    7.50    --   14.21  57.00 120.00  103
  2  \w    -15.00  88.00   1.00    7.50    --   14.21  57.00   0.00  103
  3  \w    -15.00  88.00   1.00    7.50    --   14.21  57.00-120.00  103
  4  \w    -42.00  48.00   1.00    7.50    --   14.21 -77.00-150.00   90
  5  \w    -42.00  48.00   1.00    7.50    --   14.21 -77.00  90.00   90
  6  \w    -42.00  48.00   1.00    7.50    --   14.21 -77.00 -30.00   90
  7  \w    -72.00 -27.00   1.00    7.50    --  -14.52 125.00 162.60   45
  8  \w    -92.00 -43.00   1.00    7.50    --  -14.52 154.00-102.69   49
  9  \w    -92.00 -49.00   1.00    7.50    --  -14.52 154.00   1.77   43
;
_diffrn_measurement_device 'four-circle diffractometer'
_diffrn_measurement_device_type 'SuperNova, Dual, Cu at home/near, Atlas'
_diffrn_measurement_method '\w scans'
_diffrn_orient_matrix_type 'CrysAlisPro convention (1999,Acta A55,543-557)'
_diffrn_orient_matrix_UB_11 -0.0881840000
_diffrn_orient_matrix_UB_12 0.0031365000
_diffrn_orient_matrix_UB_13 -0.0101928000
_diffrn_orient_matrix_UB_21 -0.0289869000
_diffrn_orient_matrix_UB_22 -0.0185023000
_diffrn_orient_matrix_UB_23 0.0448883000
_diffrn_orient_matrix_UB_31 -0.0183177000
_diffrn_orient_matrix_UB_32 0.0462701000
_diffrn_orient_matrix_UB_33 0.0042431000
_diffrn_radiation_monochromator mirror
_diffrn_radiation_probe x-ray
_diffrn_radiation_type MoK\a
_diffrn_radiation_wavelength 0.71073
_diffrn_reflns_av_R_equivalents 0.0354
_diffrn_reflns_av_unetI/netI 0.0346
_diffrn_reflns_Laue_measured_fraction_full 0.999
_diffrn_reflns_Laue_measured_fraction_max 0.909
_diffrn_reflns_limit_h_max 10
_diffrn_reflns_limit_h_min -10
_diffrn_reflns_limit_k_max 21
_diffrn_reflns_limit_k_min -21
_diffrn_reflns_limit_l_max 22
_diffrn_reflns_limit_l_min -21
_diffrn_reflns_number 34456
_diffrn_reflns_point_group_measured_fraction_full 0.999
_diffrn_reflns_point_group_measured_fraction_max 0.909
_diffrn_reflns_theta_full 25.242
_diffrn_reflns_theta_max 30.339
_diffrn_reflns_theta_min 2.628
_diffrn_source 'micro-focus sealed X-ray tube'
_diffrn_source_type 'SuperNova (Mo) X-ray Source'
_exptl_absorpt_coefficient_mu 0.758
_exptl_absorpt_correction_T_max 1.00000
_exptl_absorpt_correction_T_min 0.98528
_exptl_absorpt_correction_type multi-scan
_exptl_absorpt_process_details
;
CrysAlisPro 1.171.40.68a (Rigaku Oxford Diffraction, 2019)
Empirical absorption correction using spherical harmonics,
 implemented in SCALE3 ABSPACK scaling algorithm.
;
_exptl_crystal_colour colourless
_exptl_crystal_density_diffrn 1.403
_exptl_crystal_description block
_exptl_crystal_F_000 768
_exptl_crystal_size_max 0.4
_exptl_crystal_size_mid 0.3
_exptl_crystal_size_min 0.15
_refine_diff_density_max 0.360
_refine_diff_density_min -0.419
_refine_diff_density_rms 0.051
_refine_ls_extinction_method none
_refine_ls_goodness_of_fit_ref 1.045
_refine_ls_hydrogen_treatment mixed
_refine_ls_matrix_type full
_refine_ls_number_parameters 412
_refine_ls_number_reflns 9515
_refine_ls_number_restraints 0
_refine_ls_restrained_S_all 1.045
_refine_ls_R_factor_all 0.0407
_refine_ls_R_factor_gt 0.0319
_refine_ls_shift/su_max 0.002
_refine_ls_shift/su_mean 0.000
_refine_ls_structure_factor_coef Fsqd
_refine_ls_weighting_details 'w=1/[\s^2^(Fo^2^)+(0.0378P)^2^+0.3878P] where P=(Fo^2^+2Fc^2^)/3'
_refine_ls_weighting_scheme calc
_refine_ls_wR_factor_gt 0.0788
_refine_ls_wR_factor_ref 0.0830
_reflns_Friedel_coverage 0.000
_reflns_number_gt 8029
_reflns_number_total 9515
_reflns_threshold_expression 'I > 2\s(I)'
_cod_data_source_file d4nj00235k2.cif
_cod_data_source_block 19
_cod_depositor_comments 'Adding full bibliography for 7063150--7063171.cif.'
_cod_database_code 7063159
_shelx_shelxl_version_number 2018/3
_shelx_space_group_comment
;
The symmetry employed for this shelxl refinement is uniquely defined
by the following loop, which should always be used as a source of
symmetry information in preference to the above space-group names.
They are only intended as comments.
;
_shelx_estimated_absorpt_t_max 0.895
_shelx_estimated_absorpt_t_min 0.751
_reflns_odcompleteness_completeness 99.90
_reflns_odcompleteness_iscentric 1
_reflns_odcompleteness_theta 27.50
_olex2_refinement_description
;
1. Fixed Uiso
 At 1.2 times of:
  All C(H) groups, All C(H,H) groups
 At 1.5 times of:
  All C(H,H,H) groups
2.a Secondary CH2 refined with riding coordinates:
 C40(H40A,H40B), C41(H41A,H41B), C42(H42A,H42B), C43(H43A,H43B)
2.b Aromatic/amide H refined with riding coordinates:
 C11(H11), C12(H12), C13(H13), C14(H14), C16(H16), C17(H17), C21(H21),
 C22(H22), C23(H23), C24(H24), C26(H26), C27(H27), C45(H45), C46(H46), C47(H47),
  C48(H48), C49(H49)
2.c Idealised Me refined as rotating group:
 C32(H32A,H32B,H32C), C52(H52A,H52B,H52C)
;
_smtbx_masks_special_details
;
A solvent mask was calculated and 87 electrons were 
found in a volume of 336\%A^3^ in 1 void per unit cell. 
This is consistent with the presence of 
0.5[C10H14N2] per Asymmetric Unit 
which account for 88 electrons 
per unit cell.
;
_oxdiff_exptl_absorpt_empirical_details
;
Empirical correction (ABSPACK) includes:
- Absorption correction using spherical harmonics
- Frame scaling
;
_oxdiff_exptl_absorpt_empirical_full_max 1.183
_oxdiff_exptl_absorpt_empirical_full_min 0.858

loop_
_space_group_symop_operation_xyz
'x, y, z'
'-x, -y, -z'

loop_
_atom_site_label
_atom_site_type_symbol
_atom_site_fract_x
_atom_site_fract_y
_atom_site_fract_z
_atom_site_U_iso_or_equiv
_atom_site_adp_type
_atom_site_occupancy
_atom_site_site_symmetry_order
_atom_site_calc_flag
_atom_site_refinement_flags_posn
_atom_site_refinement_flags_adp
_atom_site_refinement_flags_occupancy
_atom_site_disorder_assembly
_atom_site_disorder_group
Zn1 Zn 0.06823(2) 0.70583(2) 0.63221(2) 0.02018(5) Uani 1 1 d . . . . .
O1 O 0.22992(13) 0.69053(7) 0.52665(7) 0.0258(2) Uani 1 1 d . . . . .
O2 O -0.18879(13) 0.75961(6) 0.62862(7) 0.0263(2) Uani 1 1 d . . . . .
O11 O 0.40485(16) 0.76479(8) 0.41191(8) 0.0418(3) Uani 1 1 d . . . . .
O22 O -0.46035(13) 0.73023(7) 0.61965(7) 0.0299(2) Uani 1 1 d . . . . .
N1 N 0.15139(14) 0.84302(7) 0.58133(7) 0.0200(2) Uani 1 1 d . . . . .
N2 N -0.05317(15) 0.58478(7) 0.63116(7) 0.0198(2) Uani 1 1 d . . . . .
N3 N 0.20734(17) 0.65864(8) 0.73507(8) 0.0240(2) Uani 1 1 d . . . . .
H3 H 0.307(2) 0.6677(12) 0.7157(11) 0.031(5) Uiso 1 1 d . . . . .
N4 N 0.32970(16) 0.53258(9) 0.84432(8) 0.0274(3) Uani 1 1 d . . . . .
N44 N 0.62687(17) 0.40397(9) 0.91080(8) 0.0300(3) Uani 1 1 d . . . . .
C10 C 0.10561(18) 0.91966(9) 0.61287(9) 0.0218(3) Uani 1 1 d . . . . .
C11 C -0.0036(2) 0.91089(10) 0.69209(10) 0.0271(3) Uani 1 1 d . . . . .
H11 H -0.045467 0.853797 0.722458 0.033 Uiso 1 1 calc R U . . .
C12 C -0.0486(2) 0.98668(11) 0.72464(11) 0.0361(4) Uani 1 1 d . . . . .
H12 H -0.119862 0.980709 0.777470 0.043 Uiso 1 1 calc R U . . .
C13 C 0.0130(3) 1.07357(11) 0.67826(12) 0.0401(4) Uani 1 1 d . . . . .
H13 H -0.018494 1.124539 0.700876 0.048 Uiso 1 1 calc R U . . .
C14 C 0.1172(2) 1.08404(10) 0.60133(11) 0.0343(4) Uani 1 1 d . . . . .
H14 H 0.155760 1.142067 0.571434 0.041 Uiso 1 1 calc R U . . .
C15 C 0.16803(19) 1.00681(9) 0.56599(10) 0.0252(3) Uani 1 1 d . . . . .
C16 C 0.27747(19) 1.01284(10) 0.48707(10) 0.0284(3) Uani 1 1 d . . . . .
H16 H 0.318232 1.069588 0.454524 0.034 Uiso 1 1 calc R U . . .
C17 C 0.32371(19) 0.93476(10) 0.45841(10) 0.0280(3) Uani 1 1 d . . . . .
H17 H 0.397897 0.937309 0.406831 0.034 Uiso 1 1 calc R U . . .
C18 C 0.25710(18) 0.85057(9) 0.50831(9) 0.0231(3) Uani 1 1 d . . . . .
C19 C 0.30390(19) 0.76156(10) 0.47893(10) 0.0260(3) Uani 1 1 d . . . . .
C20 C 0.02512(18) 0.49572(9) 0.63112(8) 0.0195(3) Uani 1 1 d . . . . .
C21 C 0.20106(19) 0.46621(9) 0.65301(9) 0.0246(3) Uani 1 1 d . . . . .
H21 H 0.263828 0.507212 0.666137 0.029 Uiso 1 1 calc R U . . .
C22 C 0.2793(2) 0.37722(10) 0.65490(10) 0.0283(3) Uani 1 1 d . . . . .
H22 H 0.395065 0.357696 0.669731 0.034 Uiso 1 1 calc R U . . .
C23 C 0.1855(2) 0.31485(10) 0.63451(11) 0.0309(3) Uani 1 1 d . . . . .
H23 H 0.239934 0.254363 0.636313 0.037 Uiso 1 1 calc R U . . .
C24 C 0.0170(2) 0.34207(10) 0.61232(10) 0.0282(3) Uani 1 1 d . . . . .
H24 H -0.043033 0.300138 0.598920 0.034 Uiso 1 1 calc R U . . .
C25 C -0.06893(19) 0.43405(9) 0.60933(9) 0.0220(3) Uani 1 1 d . . . . .
C26 C -0.24271(19) 0.46699(10) 0.58492(9) 0.0244(3) Uani 1 1 d . . . . .
H26 H -0.305403 0.428673 0.568015 0.029 Uiso 1 1 calc R U . . .
C27 C -0.31852(19) 0.55567(10) 0.58625(9) 0.0236(3) Uani 1 1 d . . . . .
H27 H -0.433279 0.578327 0.570899 0.028 Uiso 1 1 calc R U . . .
C28 C -0.21839(18) 0.61158(9) 0.61143(8) 0.0204(3) Uani 1 1 d . . . . .
C29 C -0.29790(18) 0.70867(9) 0.61964(9) 0.0215(3) Uani 1 1 d . . . . .
C31 C 0.19118(19) 0.58981(10) 0.80615(9) 0.0239(3) Uani 1 1 d . . . . .
C32 C 0.0064(2) 0.57221(12) 0.84783(11) 0.0350(4) Uani 1 1 d . . . . .
H32A H -0.015226 0.588884 0.901424 0.052 Uiso 1 1 calc R U . . .
H32B H -0.005481 0.506790 0.859611 0.052 Uiso 1 1 calc R U . . .
H32C H -0.078674 0.609682 0.809170 0.052 Uiso 1 1 calc R U . . .
C40 C 0.3140(2) 0.46860(12) 0.93338(10) 0.0342(3) Uani 1 1 d . . . . .
H40A H 0.193580 0.451776 0.948902 0.041 Uiso 1 1 calc R U . . .
H40B H 0.336063 0.500452 0.973802 0.041 Uiso 1 1 calc R U . . .
C41 C 0.4454(2) 0.38002(11) 0.94119(11) 0.0347(4) Uani 1 1 d . . . . .
H41A H 0.439893 0.341673 1.001508 0.042 Uiso 1 1 calc R U . . .
H41B H 0.413717 0.343726 0.906733 0.042 Uiso 1 1 calc R U . . .
C42 C 0.6347(2) 0.45642(11) 0.81916(10) 0.0320(3) Uani 1 1 d . . . . .
H42A H 0.598117 0.419694 0.786451 0.038 Uiso 1 1 calc R U . . .
H42B H 0.756118 0.469005 0.796844 0.038 Uiso 1 1 calc R U . . .
C43 C 0.5127(2) 0.54813(11) 0.80822(11) 0.0345(4) Uani 1 1 d . . . . .
H43A H 0.555811 0.586585 0.837210 0.041 Uiso 1 1 calc R U . . .
H43B H 0.515055 0.582121 0.746740 0.041 Uiso 1 1 calc R U . . .
C44 C 0.7713(2) 0.33450(11) 0.93883(11) 0.0324(3) Uani 1 1 d . . . . .
C45 C 0.9160(2) 0.31289(13) 0.88204(12) 0.0421(4) Uani 1 1 d . . . . .
H45 H 0.915747 0.341067 0.822374 0.051 Uiso 1 1 calc R U . . .
C46 C 1.0612(3) 0.24947(15) 0.91370(15) 0.0566(5) Uani 1 1 d . . . . .
H46 H 1.157749 0.236367 0.874937 0.068 Uiso 1 1 calc R U . . .
C47 C 1.0641(3) 0.20588(16) 1.00145(16) 0.0619(6) Uani 1 1 d . . . . .
H47 H 1.161421 0.163335 1.022182 0.074 Uiso 1 1 calc R U . . .
C48 C 0.9205(3) 0.22619(15) 1.05824(14) 0.0553(5) Uani 1 1 d . . . . .
H48 H 0.921151 0.196905 1.117721 0.066 Uiso 1 1 calc R U . . .
C49 C 0.7757(2) 0.28944(13) 1.02800(12) 0.0422(4) Uani 1 1 d . . . . .
H49 H 0.680032 0.302242 1.067323 0.051 Uiso 1 1 calc R U . . .
N5 N -0.3354(3) 0.75721(16) 0.84629(13) 0.0707(6) Uani 1 1 d . . . . .
C51 C -0.4201(3) 0.80964(14) 0.79826(12) 0.0438(4) Uani 1 1 d . . . . .
C52 C -0.5284(3) 0.87506(16) 0.73650(15) 0.0595(6) Uani 1 1 d . . . . .
H52A H -0.529297 0.850953 0.688194 0.089 Uiso 1 1 calc R U . . .
H52B H -0.480804 0.934171 0.716021 0.089 Uiso 1 1 calc R U . . .
H52C H -0.648010 0.884022 0.763761 0.089 Uiso 1 1 calc R U . . .

loop_
_atom_site_aniso_label
_atom_site_aniso_U_11
_atom_site_aniso_U_22
_atom_site_aniso_U_33
_atom_site_aniso_U_23
_atom_site_aniso_U_13
_atom_site_aniso_U_12
Zn1 0.01822(8) 0.01600(8) 0.02689(9) -0.00601(6) -0.00536(6) -0.00138(6)
O1 0.0250(5) 0.0216(5) 0.0346(6) -0.0136(4) -0.0008(4) -0.0053(4)
O2 0.0187(5) 0.0187(4) 0.0423(6) -0.0091(4) -0.0067(4) -0.0013(4)
O11 0.0427(7) 0.0361(6) 0.0434(7) -0.0161(5) 0.0161(6) -0.0063(5)
O22 0.0191(5) 0.0270(5) 0.0440(6) -0.0100(4) -0.0087(4) 0.0005(4)
N1 0.0169(5) 0.0166(5) 0.0272(6) -0.0064(4) -0.0066(4) -0.0003(4)
N2 0.0198(5) 0.0174(5) 0.0223(6) -0.0052(4) -0.0036(4) -0.0021(4)
N3 0.0201(6) 0.0225(6) 0.0298(6) -0.0063(5) -0.0066(5) -0.0026(5)
N4 0.0216(6) 0.0318(6) 0.0233(6) -0.0012(5) -0.0035(5) 0.0001(5)
N44 0.0259(6) 0.0328(6) 0.0255(6) -0.0025(5) -0.0053(5) 0.0037(5)
C10 0.0209(6) 0.0172(6) 0.0292(7) -0.0070(5) -0.0106(5) 0.0003(5)
C11 0.0299(7) 0.0218(6) 0.0307(8) -0.0078(6) -0.0074(6) -0.0017(6)
C12 0.0462(10) 0.0301(8) 0.0339(9) -0.0142(7) -0.0047(7) -0.0004(7)
C13 0.0546(11) 0.0242(7) 0.0473(10) -0.0178(7) -0.0131(9) 0.0003(7)
C14 0.0444(9) 0.0175(6) 0.0441(9) -0.0096(6) -0.0127(8) -0.0038(6)
C15 0.0256(7) 0.0183(6) 0.0331(8) -0.0056(5) -0.0128(6) -0.0014(5)
C16 0.0250(7) 0.0187(6) 0.0389(8) -0.0003(6) -0.0086(6) -0.0057(6)
C17 0.0226(7) 0.0254(7) 0.0321(8) -0.0031(6) -0.0007(6) -0.0043(6)
C18 0.0180(6) 0.0204(6) 0.0305(7) -0.0056(5) -0.0075(5) -0.0004(5)
C19 0.0203(6) 0.0250(7) 0.0336(8) -0.0108(6) -0.0032(6) -0.0009(5)
C20 0.0218(6) 0.0170(6) 0.0198(6) -0.0053(5) -0.0020(5) -0.0034(5)
C21 0.0241(7) 0.0208(6) 0.0315(7) -0.0107(5) -0.0058(6) -0.0018(5)
C22 0.0269(7) 0.0243(7) 0.0353(8) -0.0112(6) -0.0081(6) 0.0016(6)
C23 0.0356(8) 0.0199(6) 0.0388(9) -0.0124(6) -0.0053(7) 0.0008(6)
C24 0.0348(8) 0.0207(6) 0.0330(8) -0.0116(6) -0.0043(6) -0.0064(6)
C25 0.0263(7) 0.0199(6) 0.0207(6) -0.0057(5) -0.0015(5) -0.0060(5)
C26 0.0261(7) 0.0250(6) 0.0254(7) -0.0088(5) -0.0035(6) -0.0092(6)
C27 0.0208(6) 0.0254(6) 0.0259(7) -0.0063(5) -0.0056(5) -0.0058(5)
C28 0.0207(6) 0.0196(6) 0.0200(6) -0.0040(5) -0.0022(5) -0.0037(5)
C29 0.0209(6) 0.0186(6) 0.0235(7) -0.0027(5) -0.0050(5) -0.0021(5)
C31 0.0233(7) 0.0251(6) 0.0254(7) -0.0106(5) -0.0047(5) -0.0006(5)
C32 0.0241(7) 0.0394(8) 0.0339(8) -0.0023(7) -0.0029(6) 0.0009(7)
C40 0.0277(8) 0.0435(9) 0.0230(7) -0.0018(6) -0.0022(6) 0.0036(7)
C41 0.0292(8) 0.0359(8) 0.0297(8) 0.0017(6) -0.0026(6) -0.0001(7)
C42 0.0239(7) 0.0384(8) 0.0279(8) -0.0028(6) -0.0038(6) 0.0003(6)
C43 0.0226(7) 0.0366(8) 0.0342(8) 0.0040(7) -0.0052(6) -0.0007(6)
C44 0.0301(8) 0.0302(7) 0.0346(8) -0.0065(6) -0.0098(7) 0.0026(6)
C45 0.0364(9) 0.0412(9) 0.0408(10) -0.0059(8) -0.0044(8) 0.0064(8)
C46 0.0379(10) 0.0539(12) 0.0645(14) -0.0096(10) -0.0031(9) 0.0151(9)
C47 0.0439(11) 0.0553(12) 0.0722(15) -0.0045(11) -0.0201(11) 0.0197(10)
C48 0.0534(12) 0.0556(12) 0.0456(11) -0.0008(9) -0.0204(9) 0.0126(10)
C49 0.0405(10) 0.0439(9) 0.0354(9) -0.0051(7) -0.0107(8) 0.0080(8)
N5 0.0615(12) 0.0796(14) 0.0535(11) -0.0026(10) -0.0034(10) 0.0058(11)
C51 0.0406(10) 0.0502(10) 0.0372(9) -0.0073(8) 0.0004(8) -0.0110(9)
C52 0.0605(14) 0.0594(13) 0.0557(13) -0.0201(10) -0.0124(11) 0.0129(11)

loop_
_atom_type_symbol
_atom_type_description
_atom_type_scat_dispersion_real
_atom_type_scat_dispersion_imag
_atom_type_scat_source
C C 0.0033 0.0016 'International Tables Vol C Tables 4.2.6.8 and 6.1.1.4'
H H 0.0000 0.0000 'International Tables Vol C Tables 4.2.6.8 and 6.1.1.4'
N N 0.0061 0.0033 'International Tables Vol C Tables 4.2.6.8 and 6.1.1.4'
O O 0.0106 0.0060 'International Tables Vol C Tables 4.2.6.8 and 6.1.1.4'
Zn Zn 0.2839 1.4301 'International Tables Vol C Tables 4.2.6.8 and 6.1.1.4'

loop_
_geom_angle_atom_site_label_1
_geom_angle_atom_site_label_2
_geom_angle_atom_site_label_3
_geom_angle
_geom_angle_site_symmetry_1
_geom_angle_site_symmetry_3
_geom_angle_publ_flag
O1 Zn1 N1 79.63(4) . . ?
O1 Zn1 N2 87.86(4) . . ?
O2 Zn1 O1 123.17(4) . . ?
O2 Zn1 N1 91.49(4) . . ?
O2 Zn1 N2 78.66(4) . . ?
N1 Zn1 N2 156.41(4) . . ?
N3 Zn1 O1 108.51(5) . . ?
N3 Zn1 O2 128.31(5) . . ?
N3 Zn1 N1 98.30(5) . . ?
N3 Zn1 N2 104.64(5) . . ?
C19 O1 Zn1 117.41(9) . . ?
C29 O2 Zn1 117.94(8) . . ?
C10 N1 Zn1 129.35(9) . . ?
C18 N1 Zn1 111.22(8) . . ?
C18 N1 C10 119.40(12) . . ?
C20 N2 Zn1 129.68(9) . . ?
C28 N2 Zn1 110.05(8) . . ?
C28 N2 C20 118.92(11) . . ?
Zn1 N3 H3 104.8(13) . . ?
C31 N3 Zn1 132.09(10) . . ?
C31 N3 H3 115.4(13) . . ?
C31 N4 C40 123.84(12) . . ?
C31 N4 C43 120.46(12) . . ?
C43 N4 C40 113.87(12) . . ?
C42 N44 C41 108.65(12) . . ?
C44 N44 C41 118.25(13) . . ?
C44 N44 C42 117.97(13) . . ?
N1 C10 C11 119.38(12) . . ?
N1 C10 C15 120.41(13) . . ?
C11 C10 C15 120.21(12) . . ?
C10 C11 H11 120.1 . . ?
C12 C11 C10 119.87(14) . . ?
C12 C11 H11 120.1 . . ?
C11 C12 H12 119.9 . . ?
C11 C12 C13 120.18(16) . . ?
C13 C12 H12 119.9 . . ?
C12 C13 H13 119.5 . . ?
C14 C13 C12 121.06(14) . . ?
C14 C13 H13 119.5 . . ?
C13 C14 H14 119.8 . . ?
C13 C14 C15 120.35(14) . . ?
C15 C14 H14 119.8 . . ?
C10 C15 C14 118.32(14) . . ?
C16 C15 C10 118.59(12) . . ?
C16 C15 C14 123.09(13) . . ?
C15 C16 H16 120.2 . . ?
C17 C16 C15 119.57(13) . . ?
C17 C16 H16 120.2 . . ?
C16 C17 H17 120.6 . . ?
C16 C17 C18 118.78(14) . . ?
C18 C17 H17 120.6 . . ?
N1 C18 C17 123.23(13) . . ?
N1 C18 C19 115.93(12) . . ?
C17 C18 C19 120.84(13) . . ?
O1 C19 C18 115.74(12) . . ?
O11 C19 O1 126.00(13) . . ?
O11 C19 C18 118.24(13) . . ?
N2 C20 C21 119.26(11) . . ?
N2 C20 C25 120.69(12) . . ?
C21 C20 C25 120.05(12) . . ?
C20 C21 H21 120.1 . . ?
C22 C21 C20 119.87(13) . . ?
C22 C21 H21 120.1 . . ?
C21 C22 H22 119.8 . . ?
C21 C22 C23 120.43(14) . . ?
C23 C22 H22 119.8 . . ?
C22 C23 H23 119.6 . . ?
C24 C23 C22 120.71(13) . . ?
C24 C23 H23 119.6 . . ?
C23 C24 H24 119.7 . . ?
C23 C24 C25 120.62(13) . . ?
C25 C24 H24 119.7 . . ?
C20 C25 C24 118.29(13) . . ?
C26 C25 C20 118.54(12) . . ?
C26 C25 C24 123.16(12) . . ?
C25 C26 H26 120.2 . . ?
C27 C26 C25 119.67(12) . . ?
C27 C26 H26 120.2 . . ?
C26 C27 H27 120.9 . . ?
C26 C27 C28 118.30(13) . . ?
C28 C27 H27 120.9 . . ?
N2 C28 C27 123.79(12) . . ?
N2 C28 C29 114.97(11) . . ?
C27 C28 C29 121.23(12) . . ?
O2 C29 C28 116.14(11) . . ?
O22 C29 O2 125.63(12) . . ?
O22 C29 C28 118.19(12) . . ?
N3 C31 N4 124.30(13) . . ?
N3 C31 C32 117.68(13) . . ?
N4 C31 C32 118.02(13) . . ?
C31 C32 H32A 109.5 . . ?
C31 C32 H32B 109.5 . . ?
C31 C32 H32C 109.5 . . ?
H32A C32 H32B 109.5 . . ?
H32A C32 H32C 109.5 . . ?
H32B C32 H32C 109.5 . . ?
N4 C40 H40A 109.4 . . ?
N4 C40 H40B 109.4 . . ?
N4 C40 C41 111.19(13) . . ?
H40A C40 H40B 108.0 . . ?
C41 C40 H40A 109.4 . . ?
C41 C40 H40B 109.4 . . ?
N44 C41 C40 110.43(13) . . ?
N44 C41 H41A 109.6 . . ?
N44 C41 H41B 109.6 . . ?
C40 C41 H41A 109.6 . . ?
C40 C41 H41B 109.6 . . ?
H41A C41 H41B 108.1 . . ?
N44 C42 H42A 109.8 . . ?
N44 C42 H42B 109.8 . . ?
N44 C42 C43 109.42(13) . . ?
H42A C42 H42B 108.2 . . ?
C43 C42 H42A 109.8 . . ?
C43 C42 H42B 109.8 . . ?
N4 C43 C42 111.64(13) . . ?
N4 C43 H43A 109.3 . . ?
N4 C43 H43B 109.3 . . ?
C42 C43 H43A 109.3 . . ?
C42 C43 H43B 109.3 . . ?
H43A C43 H43B 108.0 . . ?
C45 C44 N44 122.80(15) . . ?
C45 C44 C49 117.94(15) . . ?
C49 C44 N44 119.13(15) . . ?
C44 C45 H45 119.7 . . ?
C44 C45 C46 120.53(18) . . ?
C46 C45 H45 119.7 . . ?
C45 C46 H46 119.5 . . ?
C47 C46 C45 120.95(19) . . ?
C47 C46 H46 119.5 . . ?
C46 C47 H47 120.5 . . ?
C46 C47 C48 118.96(18) . . ?
C48 C47 H47 120.5 . . ?
C47 C48 H48 119.6 . . ?
C47 C48 C49 120.87(19) . . ?
C49 C48 H48 119.6 . . ?
C44 C49 H49 119.6 . . ?
C48 C49 C44 120.74(18) . . ?
C48 C49 H49 119.6 . . ?
N5 C51 C52 179.0(2) . . ?
C51 C52 H52A 109.5 . . ?
C51 C52 H52B 109.5 . . ?
C51 C52 H52C 109.5 . . ?
H52A C52 H52B 109.5 . . ?
H52A C52 H52C 109.5 . . ?
H52B C52 H52C 109.5 . . ?

loop_
_geom_bond_atom_site_label_1
_geom_bond_atom_site_label_2
_geom_bond_distance
_geom_bond_site_symmetry_2
_geom_bond_publ_flag
Zn1 O1 2.0028(10) . ?
Zn1 O2 2.0011(10) . ?
Zn1 N1 2.1375(11) . ?
Zn1 N2 2.1805(11) . ?
Zn1 N3 1.9971(12) . ?
O1 C19 1.2717(17) . ?
O2 C29 1.2725(16) . ?
O11 C19 1.2257(18) . ?
O22 C29 1.2311(16) . ?
N1 C10 1.3738(16) . ?
N1 C18 1.3126(18) . ?
N2 C20 1.3748(16) . ?
N2 C28 1.3185(17) . ?
N3 H3 0.792(18) . ?
N3 C31 1.2971(18) . ?
N4 C31 1.3495(18) . ?
N4 C40 1.4695(19) . ?
N4 C43 1.4587(19) . ?
N44 C41 1.464(2) . ?
N44 C42 1.4505(19) . ?
N44 C44 1.4150(19) . ?
C10 C11 1.403(2) . ?
C10 C15 1.4167(19) . ?
C11 H11 0.9300 . ?
C11 C12 1.371(2) . ?
C12 H12 0.9300 . ?
C12 C13 1.409(2) . ?
C13 H13 0.9300 . ?
C13 C14 1.354(3) . ?
C14 H14 0.9300 . ?
C14 C15 1.4215(19) . ?
C15 C16 1.404(2) . ?
C16 H16 0.9300 . ?
C16 C17 1.367(2) . ?
C17 H17 0.9300 . ?
C17 C18 1.4053(19) . ?
C18 C19 1.5261(19) . ?
C20 C21 1.4095(19) . ?
C20 C25 1.4143(18) . ?
C21 H21 0.9300 . ?
C21 C22 1.3667(19) . ?
C22 H22 0.9300 . ?
C22 C23 1.409(2) . ?
C23 H23 0.9300 . ?
C23 C24 1.355(2) . ?
C24 H24 0.9300 . ?
C24 C25 1.4205(19) . ?
C25 C26 1.412(2) . ?
C26 H26 0.9300 . ?
C26 C27 1.3695(19) . ?
C27 H27 0.9300 . ?
C27 C28 1.4062(18) . ?
C28 C29 1.5242(18) . ?
C31 C32 1.498(2) . ?
C32 H32A 0.9600 . ?
C32 H32B 0.9600 . ?
C32 H32C 0.9600 . ?
C40 H40A 0.9700 . ?
C40 H40B 0.9700 . ?
C40 C41 1.516(2) . ?
C41 H41A 0.9700 . ?
C41 H41B 0.9700 . ?
C42 H42A 0.9700 . ?
C42 H42B 0.9700 . ?
C42 C43 1.511(2) . ?
C43 H43A 0.9700 . ?
C43 H43B 0.9700 . ?
C44 C45 1.390(2) . ?
C44 C49 1.399(2) . ?
C45 H45 0.9300 . ?
C45 C46 1.390(2) . ?
C46 H46 0.9300 . ?
C46 C47 1.374(3) . ?
C47 H47 0.9300 . ?
C47 C48 1.378(3) . ?
C48 H48 0.9300 . ?
C48 C49 1.381(2) . ?
C49 H49 0.9300 . ?
N5 C51 1.122(3) . ?
C51 C52 1.428(3) . ?
C52 H52A 0.9600 . ?
C52 H52B 0.9600 . ?
C52 H52C 0.9600 . ?

loop_
_geom_hbond_atom_site_label_D
_geom_hbond_atom_site_label_H
_geom_hbond_atom_site_label_A
_geom_hbond_distance_DH
_geom_hbond_distance_HA
_geom_hbond_distance_DA
_geom_hbond_angle_DHA
_geom_hbond_site_symmetry_A
_geom_hbond_publ_flag
N3 H3 O22 0.792(18) 2.300(19) 3.0533(17) 159.3(17) 1_655 yes

loop_
_geom_torsion_atom_site_label_1
_geom_torsion_atom_site_label_2
_geom_torsion_atom_site_label_3
_geom_torsion_atom_site_label_4
_geom_torsion
_geom_torsion_site_symmetry_1
_geom_torsion_site_symmetry_2
_geom_torsion_site_symmetry_3
_geom_torsion_site_symmetry_4
_geom_torsion_publ_flag
Zn1 O1 C19 O11 -179.32(13) . . . . ?
Zn1 O1 C19 C18 -0.73(16) . . . . ?
Zn1 O2 C29 O22 177.03(11) . . . . ?
Zn1 O2 C29 C28 -0.74(16) . . . . ?
Zn1 N1 C10 C11 3.83(18) . . . . ?
Zn1 N1 C10 C15 -176.21(9) . . . . ?
Zn1 N1 C18 C17 176.46(11) . . . . ?
Zn1 N1 C18 C19 -2.93(14) . . . . ?
Zn1 N2 C20 C21 15.33(18) . . . . ?
Zn1 N2 C20 C25 -164.59(10) . . . . ?
Zn1 N2 C28 C27 165.05(11) . . . . ?
Zn1 N2 C28 C29 -16.22(13) . . . . ?
Zn1 N3 C31 N4 140.54(13) . . . . ?
Zn1 N3 C31 C32 -38.7(2) . . . . ?
N1 C10 C11 C12 179.30(14) . . . . ?
N1 C10 C15 C14 -179.93(13) . . . . ?
N1 C10 C15 C16 -0.1(2) . . . . ?
N1 C18 C19 O1 2.60(18) . . . . ?
N1 C18 C19 O11 -178.70(13) . . . . ?
N2 C20 C21 C22 178.71(13) . . . . ?
N2 C20 C25 C24 -178.56(12) . . . . ?
N2 C20 C25 C26 2.01(19) . . . . ?
N2 C28 C29 O2 12.42(18) . . . . ?
N2 C28 C29 O22 -165.52(13) . . . . ?
N4 C40 C41 N44 54.12(19) . . . . ?
N44 C42 C43 N4 -57.05(18) . . . . ?
N44 C44 C45 C46 174.81(18) . . . . ?
N44 C44 C49 C48 -175.39(18) . . . . ?
C10 N1 C18 C17 -1.7(2) . . . . ?
C10 N1 C18 C19 178.88(11) . . . . ?
C10 C11 C12 C13 0.7(2) . . . . ?
C10 C15 C16 C17 -1.3(2) . . . . ?
C11 C10 C15 C14 0.0(2) . . . . ?
C11 C10 C15 C16 179.83(13) . . . . ?
C11 C12 C13 C14 -0.1(3) . . . . ?
C12 C13 C14 C15 -0.5(3) . . . . ?
C13 C14 C15 C10 0.6(2) . . . . ?
C13 C14 C15 C16 -179.24(15) . . . . ?
C14 C15 C16 C17 178.52(14) . . . . ?
C15 C10 C11 C12 -0.7(2) . . . . ?
C15 C16 C17 C18 1.2(2) . . . . ?
C16 C17 C18 N1 0.3(2) . . . . ?
C16 C17 C18 C19 179.67(13) . . . . ?
C17 C18 C19 O1 -176.81(13) . . . . ?
C17 C18 C19 O11 1.9(2) . . . . ?
C18 N1 C10 C11 -178.36(12) . . . . ?
C18 N1 C10 C15 1.61(19) . . . . ?
C20 N2 C28 C27 -3.0(2) . . . . ?
C20 N2 C28 C29 175.77(11) . . . . ?
C20 C21 C22 C23 0.4(2) . . . . ?
C20 C25 C26 C27 -2.6(2) . . . . ?
C21 C20 C25 C24 1.5(2) . . . . ?
C21 C20 C25 C26 -177.91(13) . . . . ?
C21 C22 C23 C24 0.3(2) . . . . ?
C22 C23 C24 C25 -0.1(2) . . . . ?
C23 C24 C25 C20 -0.8(2) . . . . ?
C23 C24 C25 C26 178.63(14) . . . . ?
C24 C25 C26 C27 177.98(14) . . . . ?
C25 C20 C21 C22 -1.4(2) . . . . ?
C25 C26 C27 C28 0.6(2) . . . . ?
C26 C27 C28 N2 2.3(2) . . . . ?
C26 C27 C28 C29 -176.34(12) . . . . ?
C27 C28 C29 O2 -168.81(13) . . . . ?
C27 C28 C29 O22 13.2(2) . . . . ?
C28 N2 C20 C21 -179.36(12) . . . . ?
C28 N2 C20 C25 0.72(19) . . . . ?
C31 N4 C40 C41 147.38(15) . . . . ?
C31 N4 C43 C42 -145.20(14) . . . . ?
C40 N4 C31 N3 166.35(15) . . . . ?
C40 N4 C31 C32 -14.4(2) . . . . ?
C40 N4 C43 C42 49.59(19) . . . . ?
C41 N44 C42 C43 63.51(17) . . . . ?
C41 N44 C44 C45 132.09(18) . . . . ?
C41 N44 C44 C49 -52.1(2) . . . . ?
C42 N44 C41 C40 -62.62(17) . . . . ?
C42 N44 C44 C45 -2.1(2) . . . . ?
C42 N44 C44 C49 173.71(16) . . . . ?
C43 N4 C31 N3 2.7(2) . . . . ?
C43 N4 C31 C32 -178.08(14) . . . . ?
C43 N4 C40 C41 -47.98(19) . . . . ?
C44 N44 C41 C40 159.37(14) . . . . ?
C44 N44 C42 C43 -158.34(14) . . . . ?
C44 C45 C46 C47 0.9(3) . . . . ?
C45 C44 C49 C48 0.6(3) . . . . ?
C45 C46 C47 C48 -0.3(4) . . . . ?
C46 C47 C48 C49 -0.2(4) . . . . ?
C47 C48 C49 C44 0.0(3) . . . . ?
C49 C44 C45 C46 -1.0(3) . . . . ?

loop_
_smtbx_masks_void_nr
_smtbx_masks_void_average_x
_smtbx_masks_void_average_y
_smtbx_masks_void_average_z
_smtbx_masks_void_volume
_smtbx_masks_void_count_electrons
_smtbx_masks_void_content
1 -0.771 0.000 0.000 336.1 87.0 '1 C10H14N2'
